data_7251766
loop_
_publ_author_name
'Zhang, Minghui'
'Heinemann, Frank W.'
'Khusniyarov, Marat M.'

_publ_section_title
;
 Spin-crossover iron(ii) complexes featuring boronic acid and boronic
 ester groups: synthesis and magnetic properties
;
_journal_issue 15
_journal_name_full CrystEngComm
_journal_page_first 2355
_journal_page_last 2363
_journal_paper_doi 10.1039/D6CE00062B
_journal_volume 28
_journal_year 2026
_chemical_formula_moiety 'C22 H20 B2 Fe N10 O4, 2(Cl O4), 0.27(H2 O)'
_chemical_formula_sum 'C22 H20.55 B2 Cl2 Fe N10 O12.27'
_chemical_formula_weight 769.80
_chemical_properties_physical Air-sensitive,Moisture-sensitive
_space_group_crystal_system monoclinic
_space_group_IT_number 15
_space_group_name_Hall '-C 2yc'
_space_group_name_H-M_alt 'C 1 2/c 1'
_atom_sites_solution_hydrogens mixed
_audit_creation_date 2020-01-10
_audit_creation_method
;
Olex2 1.2
(compiled 2018.05.29 svn.r3508 for OlexSys, GUI svn.r5506)
;
_audit_update_record
;
2025-10-13 deposited with the CCDC.	2026-03-02 downloaded from the CCDC.
;
_cell_angle_alpha 90
_cell_angle_beta 125.515(4)
_cell_angle_gamma 90
_cell_formula_units_Z 4
_cell_length_a 22.6294(15)
_cell_length_b 9.8872(6)
_cell_length_c 15.7450(12)
_cell_measurement_reflns_used 9743
_cell_measurement_temperature 100(2)
_cell_measurement_theta_max 30.50
_cell_measurement_theta_min 2.21
_cell_volume 2867.4(4)
_computing_cell_refinement 'SAINT V8.38A (Bruker AXS, 2016)'
_computing_data_collection 'Bruker APEX3 (Bruker AXS, 2015)'
_computing_data_reduction 'SAINT V8.38A (Bruker AXS, 2016)'
_computing_molecular_graphics 'SHELXTL 6.12 (Bruker AXS, 2002)'
_computing_publication_material 'Olex2 (Dolomanov et al., 2009)'
_computing_structure_refinement 'SHELXL-2018/3 (Sheldrick, 2015)'
_computing_structure_solution 'SHELX XT 2014/5 (Sheldrick, 2015)'
_diffrn_ambient_temperature 100(2)
_diffrn_measured_fraction_theta_full 0.997
_diffrn_measured_fraction_theta_max 0.998
_diffrn_measurement_device_type 'Bruker Kappa ImuS Duo Photon II CPAD'
_diffrn_measurement_method '\f and \w scans'
_diffrn_radiation_monochromator 'Quazar focussing montel optics'
_diffrn_radiation_source 'ImuS high brilliance micro-focus tube'
_diffrn_radiation_type MoK\a
_diffrn_radiation_wavelength 0.71073
_diffrn_reflns_av_R_equivalents 0.0409
_diffrn_reflns_av_unetI/netI 0.0169
_diffrn_reflns_Laue_measured_fraction_full 0.997
_diffrn_reflns_Laue_measured_fraction_max 0.998
_diffrn_reflns_limit_h_max 32
_diffrn_reflns_limit_h_min -32
_diffrn_reflns_limit_k_max 14
_diffrn_reflns_limit_k_min -13
_diffrn_reflns_limit_l_max 22
_diffrn_reflns_limit_l_min -21
_diffrn_reflns_number 61204
_diffrn_reflns_point_group_measured_fraction_full 0.997
_diffrn_reflns_point_group_measured_fraction_max 0.998
_diffrn_reflns_theta_full 25.242
_diffrn_reflns_theta_max 30.539
_diffrn_reflns_theta_min 2.211
_diffrn_standards_number 0
_exptl_absorpt_coefficient_mu 0.798
_exptl_absorpt_correction_T_max 0.7461
_exptl_absorpt_correction_T_min 0.7116
_exptl_absorpt_correction_type multi-scan
_exptl_absorpt_process_details
;
SADABS-2016/2 (Bruker,2016/2) was used for absorption correction.
wR2(int) was 0.0865 before and 0.0523 after correction.
The Ratio of minimum to maximum transmission is 0.9538.
The \l/2 correction factor is Not present.
;
_exptl_crystal_colour orange
_exptl_crystal_density_diffrn 1.783
_exptl_crystal_description block
_exptl_crystal_F_000 1563
_exptl_crystal_recrystallization_method 'Re-crystallisation from solvent: acetone'
_exptl_crystal_size_max 0.18
_exptl_crystal_size_mid 0.12
_exptl_crystal_size_min 0.12
_refine_diff_density_max 0.894
_refine_diff_density_min -0.426
_refine_diff_density_rms 0.065
_refine_ls_extinction_method none
_refine_ls_goodness_of_fit_ref 1.057
_refine_ls_hydrogen_treatment mixed
_refine_ls_matrix_type full
_refine_ls_number_parameters 234
_refine_ls_number_reflns 4385
_refine_ls_number_restraints 0
_refine_ls_restrained_S_all 1.057
_refine_ls_R_factor_all 0.0351
_refine_ls_R_factor_gt 0.0289
_refine_ls_shift/su_max 0.001
_refine_ls_shift/su_mean 0.000
_refine_ls_structure_factor_coef Fsqd
_refine_ls_weighting_details 'w=1/[\s^2^(Fo^2^)+(0.0266P)^2^+5.7303P] where P=(Fo^2^+2Fc^2^)/3'
_refine_ls_weighting_scheme calc
_refine_ls_wR_factor_gt 0.0686
_refine_ls_wR_factor_ref 0.0735
_reflns_Friedel_coverage 0.000
_reflns_number_gt 3917
_reflns_number_total 4385
_reflns_threshold_expression 'I > 2\s(I)'
_cod_data_source_file d6ce00062b2.cif
_cod_data_source_block mmk1905
_cod_depositor_comments 'Adding full bibliography for 7251766--7251769.cif.'
_cod_database_code 7251766
_shelx_shelxl_version_number 2018/3
_shelx_space_group_comment
;
The symmetry employed for this shelxl refinement is uniquely defined
by the following loop, which should always be used as a source of
symmetry information in preference to the above space-group names.
They are only intended as comments.
;
_shelx_estimated_absorpt_t_max 0.910
_shelx_estimated_absorpt_t_min 0.870
_olex2_refinement_description
;
1. Fixed Uiso
 At 1.2 times of:
  All C(H) groups
 At 1.5 times of:
  All O(H) groups
2. Others
 Sof(O100)=0.5*FVAR(2)
 Sof(H100)=FVAR(1)
3.a Riding coordinates:
 O100(H100)
3.b Aromatic/amide H refined with riding coordinates:
 C1(H1A), C2(H2A), C3(H3), C5(H5), C7(H7), C9(H9), C10(H10), C11(H11)
;
_olex2_submission_special_instructions 'No special instructions were received'

loop_
_space_group_symop_operation_xyz
'x, y, z'
'-x, y, -z+1/2'
'x+1/2, y+1/2, z'
'-x+1/2, y+1/2, -z+1/2'
'-x, -y, -z'
'x, -y, z-1/2'
'-x+1/2, -y+1/2, -z'
'x+1/2, -y+1/2, z-1/2'

loop_
_atom_site_label
_atom_site_type_symbol
_atom_site_fract_x
_atom_site_fract_y
_atom_site_fract_z
_atom_site_U_iso_or_equiv
_atom_site_adp_type
_atom_site_occupancy
_atom_site_site_symmetry_order
_atom_site_calc_flag
_atom_site_refinement_flags_posn
_atom_site_refinement_flags_adp
_atom_site_refinement_flags_occupancy
_atom_site_disorder_assembly
_atom_site_disorder_group
Fe1 Fe 0.500000 0.33707(3) 0.250000 0.01074(6) Uani 1 2 d S T P . .
O1 O 0.85555(6) 0.64762(12) 0.60650(8) 0.0207(2) Uani 1 1 d . . . . .
H1 H 0.8454(13) 0.664(2) 0.5554(19) 0.031 Uiso 1 1 d R . . . .
O2 O 0.84727(6) 0.51834(12) 0.71960(8) 0.0208(2) Uani 1 1 d . . . . .
H2 H 0.8212(12) 0.469(2) 0.7288(17) 0.031 Uiso 1 1 d R . . . .
N1 N 0.52691(6) 0.49341(12) 0.18085(8) 0.0140(2) Uani 1 1 d . . . . .
N2 N 0.59558(6) 0.54506(12) 0.24496(8) 0.0137(2) Uani 1 1 d . . . . .
N3 N 0.61264(6) 0.38236(11) 0.35983(8) 0.0119(2) Uani 1 1 d . . . . .
N4 N 0.61251(6) 0.21111(11) 0.45683(8) 0.0120(2) Uani 1 1 d . . . . .
N5 N 0.54421(6) 0.18276(12) 0.36948(8) 0.0136(2) Uani 1 1 d . . . . .
B1 B 0.81897(8) 0.55086(16) 0.61909(11) 0.0149(3) Uani 1 1 d . . . . .
C1 C 0.49486(7) 0.56723(15) 0.09441(10) 0.0183(3) Uani 1 1 d . . . . .
H1A H 0.446171 0.555029 0.035398 0.022 Uiso 1 1 calc R . . . .
C2 C 0.54240(8) 0.66581(16) 0.10163(12) 0.0228(3) Uani 1 1 d . . . . .
H2A H 0.532460 0.730439 0.050222 0.027 Uiso 1 1 calc R . . . .
C3 C 0.60613(8) 0.64889(15) 0.19859(11) 0.0197(3) Uani 1 1 d . . . . .
H3 H 0.649402 0.699991 0.227769 0.024 Uiso 1 1 calc R . . . .
C4 C 0.64175(7) 0.48922(13) 0.34555(10) 0.0123(2) Uani 1 1 d . . . . .
C5 C 0.70902(7) 0.54229(14) 0.42363(10) 0.0140(2) Uani 1 1 d . . . . .
H5 H 0.729028 0.616661 0.410140 0.017 Uiso 1 1 calc R . . . .
C6 C 0.74652(7) 0.48308(13) 0.52280(10) 0.0131(2) Uani 1 1 d . . . . .
C7 C 0.71627(7) 0.36951(13) 0.53745(10) 0.0135(2) Uani 1 1 d . . . . .
H7 H 0.740834 0.325570 0.603274 0.016 Uiso 1 1 calc R . . . .
C8 C 0.64957(7) 0.32310(13) 0.45331(10) 0.0115(2) Uani 1 1 d . . . . .
C9 C 0.63318(7) 0.11960(14) 0.53431(10) 0.0139(2) Uani 1 1 d . . . . .
H9 H 0.678015 0.118170 0.601550 0.017 Uiso 1 1 calc R . . . .
C10 C 0.57686(7) 0.03011(14) 0.49656(10) 0.0158(2) Uani 1 1 d . . . . .
H10 H 0.574601 -0.045192 0.532058 0.019 Uiso 1 1 calc R . . . .
C11 C 0.52299(7) 0.07326(14) 0.39398(10) 0.0152(2) Uani 1 1 d . . . . .
H11 H 0.477466 0.029755 0.348354 0.018 Uiso 1 1 calc R . . . .
Cl1 Cl 0.82317(2) 0.22096(3) 0.83787(2) 0.01362(7) Uani 1 1 d . . . . .
O11 O 0.78382(6) 0.34564(11) 0.78876(9) 0.0222(2) Uani 1 1 d . . . . .
O12 O 0.89631(6) 0.23351(12) 0.86892(9) 0.0225(2) Uani 1 1 d . . . . .
O13 O 0.82301(7) 0.19979(13) 0.92898(9) 0.0286(3) Uani 1 1 d . . . . .
O14 O 0.78708(6) 0.11058(13) 0.76684(10) 0.0303(3) Uani 1 1 d . . . . .
O100 O 1.000000 0.7071(8) 0.750000 0.052(3) Uani 0.274(8) 2 d S T P . .
H100 H 0.991400 0.772608 0.804000 0.078 Uiso 0.274(8) 1 d R . . . .

loop_
_atom_site_aniso_label
_atom_site_aniso_U_11
_atom_site_aniso_U_22
_atom_site_aniso_U_33
_atom_site_aniso_U_23
_atom_site_aniso_U_13
_atom_site_aniso_U_12
Fe1 0.00739(11) 0.01273(12) 0.00835(11) 0.000 0.00243(9) 0.000
O1 0.0177(5) 0.0278(6) 0.0145(5) 0.0012(4) 0.0082(4) -0.0043(4)
O2 0.0166(5) 0.0254(5) 0.0125(4) 0.0000(4) 0.0040(4) -0.0073(4)
N1 0.0089(4) 0.0181(5) 0.0102(5) 0.0008(4) 0.0029(4) -0.0017(4)
N2 0.0095(5) 0.0174(5) 0.0105(5) 0.0012(4) 0.0037(4) -0.0019(4)
N3 0.0091(4) 0.0150(5) 0.0092(4) 0.0002(4) 0.0039(4) 0.0003(4)
N4 0.0089(4) 0.0141(5) 0.0086(4) -0.0001(4) 0.0025(4) -0.0003(4)
N5 0.0090(5) 0.0161(5) 0.0094(4) -0.0002(4) 0.0017(4) -0.0010(4)
B1 0.0103(6) 0.0185(7) 0.0120(6) -0.0019(5) 0.0042(5) -0.0007(5)
C1 0.0136(6) 0.0237(7) 0.0121(6) 0.0044(5) 0.0043(5) -0.0011(5)
C2 0.0187(6) 0.0277(8) 0.0162(6) 0.0075(5) 0.0068(5) -0.0042(6)
C3 0.0164(6) 0.0235(7) 0.0153(6) 0.0040(5) 0.0070(5) -0.0050(5)
C4 0.0101(5) 0.0158(6) 0.0097(5) 0.0005(4) 0.0050(4) 0.0007(4)
C5 0.0109(5) 0.0168(6) 0.0124(5) -0.0007(4) 0.0055(5) -0.0013(4)
C6 0.0091(5) 0.0155(6) 0.0113(5) -0.0023(4) 0.0039(4) 0.0006(4)
C7 0.0101(5) 0.0156(6) 0.0100(5) -0.0002(4) 0.0031(4) 0.0015(4)
C8 0.0099(5) 0.0129(5) 0.0104(5) -0.0003(4) 0.0051(4) 0.0010(4)
C9 0.0126(5) 0.0158(6) 0.0110(5) 0.0028(4) 0.0055(5) 0.0031(4)
C10 0.0148(6) 0.0160(6) 0.0150(6) 0.0029(5) 0.0078(5) 0.0018(5)
C11 0.0128(5) 0.0155(6) 0.0146(6) 0.0006(5) 0.0064(5) -0.0006(4)
Cl1 0.01212(13) 0.01409(14) 0.01060(13) 0.00026(10) 0.00429(11) -0.00032(10)
O11 0.0220(5) 0.0200(5) 0.0257(5) 0.0087(4) 0.0145(5) 0.0079(4)
O12 0.0133(4) 0.0243(5) 0.0255(5) -0.0014(4) 0.0087(4) 0.0000(4)
O13 0.0341(6) 0.0339(6) 0.0210(5) 0.0072(5) 0.0179(5) 0.0008(5)
O14 0.0226(5) 0.0261(6) 0.0297(6) -0.0148(5) 0.0081(5) -0.0053(5)
O100 0.043(5) 0.027(4) 0.099(8) 0.000 0.049(5) 0.000

loop_
_atom_type_symbol
_atom_type_description
_atom_type_scat_dispersion_real
_atom_type_scat_dispersion_imag
_atom_type_scat_source
C C 0.0033 0.0016 'International Tables Vol C Tables 4.2.6.8 and 6.1.1.4'
H H 0.0000 0.0000 'International Tables Vol C Tables 4.2.6.8 and 6.1.1.4'
B B 0.0013 0.0007 'International Tables Vol C Tables 4.2.6.8 and 6.1.1.4'
Cl Cl 0.1484 0.1585 'International Tables Vol C Tables 4.2.6.8 and 6.1.1.4'
Fe Fe 0.3463 0.8444 'International Tables Vol C Tables 4.2.6.8 and 6.1.1.4'
N N 0.0061 0.0033 'International Tables Vol C Tables 4.2.6.8 and 6.1.1.4'
O O 0.0106 0.0060 'International Tables Vol C Tables 4.2.6.8 and 6.1.1.4'

loop_
_geom_angle_atom_site_label_1
_geom_angle_atom_site_label_2
_geom_angle_atom_site_label_3
_geom_angle
_geom_angle_site_symmetry_1
_geom_angle_site_symmetry_3
_geom_angle_publ_flag
N1 Fe1 N1 89.24(6) . 2_655 ?
N3 Fe1 N1 72.93(4) 2_655 2_655 ?
N3 Fe1 N1 72.93(4) . . ?
N3 Fe1 N1 89.73(4) . 2_655 ?
N3 Fe1 N1 89.73(4) 2_655 . ?
N3 Fe1 N3 155.81(6) . 2_655 ?
N3 Fe1 N5 125.67(4) 2_655 . ?
N3 Fe1 N5 73.29(4) . . ?
N3 Fe1 N5 125.67(4) . 2_655 ?
N3 Fe1 N5 73.29(4) 2_655 2_655 ?
N5 Fe1 N1 144.60(4) 2_655 2_655 ?
N5 Fe1 N1 100.88(4) 2_655 . ?
N5 Fe1 N1 100.88(4) . 2_655 ?
N5 Fe1 N1 144.60(4) . . ?
N5 Fe1 N5 90.31(6) 2_655 . ?
B1 O1 H1 120.2(19) . . ?
B1 O2 H2 115.9(15) . . ?
N2 N1 Fe1 115.14(8) . . ?
C1 N1 Fe1 139.43(9) . . ?
C1 N1 N2 105.13(11) . . ?
N1 N2 C4 117.79(11) . . ?
C3 N2 N1 111.37(11) . . ?
C3 N2 C4 130.80(11) . . ?
C4 N3 Fe1 120.28(8) . . ?
C4 N3 C8 118.73(11) . . ?
C8 N3 Fe1 119.28(9) . . ?
N5 N4 C8 118.02(10) . . ?
C9 N4 N5 111.19(11) . . ?
C9 N4 C8 130.78(11) . . ?
N4 N5 Fe1 114.17(8) . . ?
C11 N5 Fe1 139.83(9) . . ?
C11 N5 N4 105.16(10) . . ?
O1 B1 O2 115.09(12) . . ?
O1 B1 C6 122.42(12) . . ?
O2 B1 C6 122.46(13) . . ?
N1 C1 H1A 124.4 . . ?
N1 C1 C2 111.18(12) . . ?
C2 C1 H1A 124.4 . . ?
C1 C2 H2A 127.3 . . ?
C3 C2 C1 105.41(12) . . ?
C3 C2 H2A 127.3 . . ?
N2 C3 C2 106.91(12) . . ?
N2 C3 H3 126.5 . . ?
C2 C3 H3 126.5 . . ?
N3 C4 N2 112.61(11) . . ?
N3 C4 C5 123.06(12) . . ?
C5 C4 N2 124.26(12) . . ?
C4 C5 H5 120.9 . . ?
C4 C5 C6 118.13(12) . . ?
C6 C5 H5 120.9 . . ?
C5 C6 B1 120.41(12) . . ?
C5 C6 C7 118.73(12) . . ?
C7 C6 B1 120.68(11) . . ?
C6 C7 H7 120.9 . . ?
C8 C7 C6 118.21(12) . . ?
C8 C7 H7 120.9 . . ?
N3 C8 N4 112.51(11) . . ?
N3 C8 C7 123.07(12) . . ?
C7 C8 N4 124.41(11) . . ?
N4 C9 H9 126.6 . . ?
N4 C9 C10 106.90(11) . . ?
C10 C9 H9 126.6 . . ?
C9 C10 H10 127.2 . . ?
C9 C10 C11 105.58(12) . . ?
C11 C10 H10 127.2 . . ?
N5 C11 C10 111.17(12) . . ?
N5 C11 H11 124.4 . . ?
C10 C11 H11 124.4 . . ?
O12 Cl1 O11 109.72(7) . . ?
O12 Cl1 O13 109.92(7) . . ?
O13 Cl1 O11 107.19(7) . . ?
O14 Cl1 O11 109.64(7) . . ?
O14 Cl1 O12 110.76(7) . . ?
O14 Cl1 O13 109.53(8) . . ?

loop_
_geom_bond_atom_site_label_1
_geom_bond_atom_site_label_2
_geom_bond_distance
_geom_bond_site_symmetry_2
_geom_bond_publ_flag
Fe1 N1 2.1716(11) 2_655 ?
Fe1 N1 2.1716(12) . ?
Fe1 N3 2.1370(11) . ?
Fe1 N3 2.1370(11) 2_655 ?
Fe1 N5 2.1635(11) 2_655 ?
Fe1 N5 2.1636(11) . ?
O1 H1 0.72(2) . ?
O1 B1 1.3527(19) . ?
O2 H2 0.84(2) . ?
O2 B1 1.3567(18) . ?
N1 N2 1.3681(15) . ?
N1 C1 1.3283(17) . ?
N2 C3 1.3589(17) . ?
N2 C4 1.4079(16) . ?
N3 C4 1.3316(17) . ?
N3 C8 1.3338(16) . ?
N4 N5 1.3745(14) . ?
N4 C8 1.4094(16) . ?
N4 C9 1.3648(16) . ?
N5 C11 1.3292(17) . ?
B1 C6 1.5962(19) . ?
C1 H1A 0.9500 . ?
C1 C2 1.406(2) . ?
C2 H2A 0.9500 . ?
C2 C3 1.371(2) . ?
C3 H3 0.9500 . ?
C4 C5 1.3892(17) . ?
C5 H5 0.9500 . ?
C5 C6 1.4006(18) . ?
C6 C7 1.4021(18) . ?
C7 H7 0.9500 . ?
C7 C8 1.3859(17) . ?
C9 H9 0.9500 . ?
C9 C10 1.3712(19) . ?
C10 H10 0.9500 . ?
C10 C11 1.4103(18) . ?
C11 H11 0.9500 . ?
Cl1 O11 1.4528(11) . ?
Cl1 O12 1.4330(11) . ?
Cl1 O13 1.4518(12) . ?
Cl1 O14 1.4309(11) . ?
O100 H100 1.1717 . ?

loop_
_geom_hbond_atom_site_label_D
_geom_hbond_atom_site_label_H
_geom_hbond_atom_site_label_A
_geom_hbond_distance_DH
_geom_hbond_distance_HA
_geom_hbond_distance_DA
_geom_hbond_angle_DHA
_geom_hbond_site_symmetry_A
_geom_hbond_publ_flag
O2 H2 Cl1 0.84(2) 2.98(2) 3.6865(12) 143.0(19) . yes
O2 H2 O11 0.84(2) 2.01(2) 2.8250(16) 165(2) . yes

loop_
_geom_torsion_atom_site_label_1
_geom_torsion_atom_site_label_2
_geom_torsion_atom_site_label_3
_geom_torsion_atom_site_label_4
_geom_torsion
_geom_torsion_site_symmetry_1
_geom_torsion_site_symmetry_2
_geom_torsion_site_symmetry_3
_geom_torsion_site_symmetry_4
_geom_torsion_publ_flag
Fe1 N1 N2 C3 -175.40(10) . . . . ?
Fe1 N1 N2 C4 2.42(15) . . . . ?
Fe1 N1 C1 C2 173.40(12) . . . . ?
Fe1 N3 C4 N2 -12.33(15) . . . . ?
Fe1 N3 C4 C5 164.96(10) . . . . ?
Fe1 N3 C8 N4 15.28(14) . . . . ?
Fe1 N3 C8 C7 -163.48(10) . . . . ?
Fe1 N5 C11 C10 -168.11(11) . . . . ?
O1 B1 C6 C5 -14.7(2) . . . . ?
O1 B1 C6 C7 170.28(13) . . . . ?
O2 B1 C6 C5 163.48(13) . . . . ?
O2 B1 C6 C7 -11.6(2) . . . . ?
N1 N2 C3 C2 0.28(17) . . . . ?
N1 N2 C4 N3 6.08(17) . . . . ?
N1 N2 C4 C5 -171.17(12) . . . . ?
N1 C1 C2 C3 -0.28(19) . . . . ?
N2 N1 C1 C2 0.44(17) . . . . ?
N2 C4 C5 C6 174.66(12) . . . . ?
N3 C4 C5 C6 -2.3(2) . . . . ?
N4 N5 C11 C10 0.02(15) . . . . ?
N4 C9 C10 C11 0.28(15) . . . . ?
N5 N4 C8 N3 -3.56(16) . . . . ?
N5 N4 C8 C7 175.18(12) . . . . ?
N5 N4 C9 C10 -0.28(15) . . . . ?
B1 C6 C7 C8 173.61(12) . . . . ?
C1 N1 N2 C3 -0.44(16) . . . . ?
C1 N1 N2 C4 177.37(12) . . . . ?
C1 C2 C3 N2 0.00(18) . . . . ?
C3 N2 C4 N3 -176.61(14) . . . . ?
C3 N2 C4 C5 6.1(2) . . . . ?
C4 N2 C3 C2 -177.17(14) . . . . ?
C4 N3 C8 N4 -179.59(11) . . . . ?
C4 N3 C8 C7 1.65(19) . . . . ?
C4 C5 C6 B1 -172.15(12) . . . . ?
C4 C5 C6 C7 3.00(19) . . . . ?
C5 C6 C7 C8 -1.54(18) . . . . ?
C6 C7 C8 N3 -0.84(19) . . . . ?
C6 C7 C8 N4 -179.46(12) . . . . ?
C8 N3 C4 N2 -177.31(11) . . . . ?
C8 N3 C4 C5 -0.03(19) . . . . ?
C8 N4 N5 Fe1 -9.06(14) . . . . ?
C8 N4 N5 C11 179.30(11) . . . . ?
C8 N4 C9 C10 -179.28(13) . . . . ?
C9 N4 N5 Fe1 171.80(8) . . . . ?
C9 N4 N5 C11 0.16(14) . . . . ?
C9 N4 C8 N3 175.38(13) . . . . ?
C9 N4 C8 C7 -5.9(2) . . . . ?
C9 C10 C11 N5 -0.19(16) . . . . ?
